data_7005485
loop_
_publ_author_name
'Seredyuk, Maksym'
'Haukka, Matti'
'Fritsky, Igor O.'
'Koz\/lowski, Henryk'
'Kr\"amer, Roland'
'Pavlenko, Vadim A.'
'G\"utlich, Philipp'

_publ_section_title
;
 Bis(3,5-dimethyl-1H-pyrazolyl)selenide--a new bidentate bent connector
 for preparation of 1D and 2D co-ordination polymers.
;
_journal_issue 29
_journal_name_full 'Dalton transactions (Cambridge, England : 2003)'
_journal_page_first 3183
_journal_page_last 3194
_journal_paper_doi 10.1039/b702574b
_journal_year 2007
_chemical_formula_sum 'C19 H30.95 Cl2 Cu N6 O3.98 S2 Se1.5'
_chemical_formula_weight 724.07
_chemical_name_common
;
catena-(bis(mu-cis-bis(3,5-dimethyl-1H-pyrazolyl)selenide)
(mu-trans-bis(3,5-dimethyl-1H-pyrazolyl)selenide)tetrachlorocopper(ii))
methylsulfoxide solvate hydrate
;
_chemical_name_systematic
;
catena-{bis[mu-cis-bis(3,5-dimethyl-1H-pyrazolyl)selenide]
[mu-trans-bis(3,5-dimethyl-1H-pyrazolyl)selenide]tetrachlorocopper(II)}
methylsulfoxide solvate hydrate
;
_space_group_IT_number 15
_symmetry_cell_setting monoclinic
_symmetry_space_group_name_Hall '-C 2yc'
_symmetry_space_group_name_H-M 'C 1 2/c 1'
_atom_sites_solution_hydrogens geom
_atom_sites_solution_primary direct
_atom_sites_solution_secondary difmap
_audit_creation_method SHELXL-97
_cell_angle_alpha 90.00
_cell_angle_beta 96.44(3)
_cell_angle_gamma 90.00
_cell_formula_units_Z 8
_cell_length_a 16.043(3)
_cell_length_b 12.451(2)
_cell_length_c 30.597(6)
_cell_measurement_temperature 120(2)
_cell_volume 6073.2(19)
_computing_cell_refinement 'Denzo/Scalepack (Otwinowski & Minor, 1997)'
_computing_data_collection 'Collect (Nonius BV, 1997-2000)'
_computing_data_reduction 'Denzo/Scalepack (Otwinowski & Minor, 1997)'
_computing_molecular_graphics 'Diamond v.3.0d (Crystal Impact GbR, 2005)'
_computing_publication_material 'SHELXL-97 (Sheldrick, 1997)'
_computing_structure_refinement 'SHELXL-97 (Sheldrick, 1997)'
_computing_structure_solution 'SIR2002 (Burla et al., 2003)'
_diffrn_ambient_temperature 120(2)
_diffrn_detector_area_resol_mean 9
_diffrn_measured_fraction_theta_full 0.989
_diffrn_measured_fraction_theta_max 0.919
_diffrn_measurement_device '95mm CCD camera on \k-goniostat'
_diffrn_measurement_device_type KappaCCD
_diffrn_measurement_method '\f scans and \w scans with \k offset'
_diffrn_radiation_monochromator 'horizontally mounted graphite crystal'
_diffrn_radiation_source 'fine-focus sealed tube'
_diffrn_radiation_type MoK\a
_diffrn_radiation_wavelength 0.71073
_diffrn_reflns_av_R_equivalents 0.0578
_diffrn_reflns_av_sigmaI/netI 0.0403
_diffrn_reflns_limit_h_max 20
_diffrn_reflns_limit_h_min -20
_diffrn_reflns_limit_k_max 16
_diffrn_reflns_limit_k_min -16
_diffrn_reflns_limit_l_max 33
_diffrn_reflns_limit_l_min -40
_diffrn_reflns_number 25673
_diffrn_reflns_theta_full 28.55
_diffrn_reflns_theta_max 28.55
_diffrn_reflns_theta_min 3.34
_exptl_absorpt_coefficient_mu 2.865
_exptl_absorpt_correction_T_max 0.8937
_exptl_absorpt_correction_T_min 0.7140
_exptl_absorpt_correction_type multi-scan
_exptl_absorpt_process_details 'Xprep in Shelxtl v.6.14-1 (Sheldrick, 2005)'
_exptl_crystal_colour yellow-green
_exptl_crystal_density_diffrn 1.584
_exptl_crystal_density_method 'not measured'
_exptl_crystal_description block
_exptl_crystal_F_000 2918
_exptl_crystal_size_max 0.27
_exptl_crystal_size_mid 0.10
_exptl_crystal_size_min 0.04
_refine_diff_density_max 0.831
_refine_diff_density_min -0.703
_refine_diff_density_rms 0.110
_refine_ls_extinction_method none
_refine_ls_goodness_of_fit_ref 1.067
_refine_ls_hydrogen_treatment mixed
_refine_ls_matrix_type full
_refine_ls_number_parameters 399
_refine_ls_number_reflns 7136
_refine_ls_number_restraints 0
_refine_ls_restrained_S_all 1.067
_refine_ls_R_factor_all 0.0478
_refine_ls_R_factor_gt 0.0379
_refine_ls_shift/su_max 0.006
_refine_ls_shift/su_mean 0.000
_refine_ls_structure_factor_coef Fsqd
_refine_ls_weighting_details 'calc w=1/[\s^2^(Fo^2^)+(0.0447P)^2^+18.8608P] where P=(Fo^2^+2Fc^2^)/3'
_refine_ls_weighting_scheme calc
_refine_ls_wR_factor_gt 0.0910
_refine_ls_wR_factor_ref 0.0989
_reflns_number_gt 5977
_reflns_number_total 7136
_reflns_threshold_expression >2sigma(I)
_cod_data_source_file b702574b.txt
_cod_data_source_block 3
_cod_depositor_comments
;
The following automatic conversions were performed:
'_symmetry_cell_setting' value 'Monoclinic' changed to 'monoclinic'
according to '/home/saulius/struct/CIF-dictionaries/cif_core.dic'
dictionary named 'cif_core.dic' version 2.4.1 from 2010-06-29.

Automatic conversion script
Id: cif_fix_enum 1527 2010-12-29 10:47:43Z saulius 
;
_cod_original_sg_symbol_H-M C2/c
_cod_original_formula_sum 'C19 H30.95 Cl2 Cu N6 O3.98 S2 Se1.50'
_cod_database_code 7005485

loop_
_symmetry_equiv_pos_as_xyz
'x, y, z'
'-x, y, -z+1/2'
'x+1/2, y+1/2, z'
'-x+1/2, y+1/2, -z+1/2'
'-x, -y, -z'
'x, -y, z-1/2'
'-x+1/2, -y+1/2, -z'
'x+1/2, -y+1/2, z-1/2'

loop_
_atom_site_label
_atom_site_type_symbol
_atom_site_fract_x
_atom_site_fract_y
_atom_site_fract_z
_atom_site_U_iso_or_equiv
_atom_site_adp_type
_atom_site_occupancy
_atom_site_symmetry_multiplicity
_atom_site_calc_flag
_atom_site_refinement_flags
_atom_site_disorder_assembly
_atom_site_disorder_group
Se1 Se 0.0000 0.44432(3) 0.2500 0.01647(10) Uani 1 2 d S . .
Se2 Se 0.423259(18) 0.95382(2) 0.029790(9) 0.01778(8) Uani 1 1 d . . .
Cu1 Cu 0.19523(2) 0.74726(3) 0.146178(10) 0.01496(9) Uani 1 1 d . . .
Cl1 Cl 0.09996(5) 0.87910(6) 0.16394(3) 0.02565(16) Uani 1 1 d . . .
Cl2 Cl 0.33444(5) 0.72737(7) 0.18519(3) 0.03072(19) Uani 1 1 d . . .
S1 S 0.05161(5) 1.16149(7) 0.14362(2) 0.02581(17) Uani 1 1 d . . .
O1 O 0.1337(2) 1.1404(2) 0.12666(11) 0.0526(8) Uani 1 1 d . . .
N1 N 0.24474(15) 0.84734(19) 0.10445(7) 0.0158(5) Uani 1 1 d . . .
N2 N 0.23147(16) 0.95569(19) 0.10391(7) 0.0169(5) Uani 1 1 d . . .
N3 N 0.33911(16) 0.85903(19) -0.09518(7) 0.0171(5) Uani 1 1 d . . .
N4 N 0.31512(18) 0.9641(2) -0.09573(8) 0.0212(5) Uani 1 1 d . . .
N5 N 0.15117(15) 0.6453(2) 0.18865(7) 0.0176(5) Uani 1 1 d . . .
N6 N 0.19886(17) 0.6229(2) 0.22701(8) 0.0236(6) Uani 1 1 d . . .
C1 C 0.3375(2) 0.7197(2) 0.07049(10) 0.0230(6) Uani 1 1 d . . .
H1A H 0.3431 0.6792 0.0973 0.034 Uiso 1 1 calc R . .
H1B H 0.3911 0.7249 0.0595 0.034 Uiso 1 1 calc R . .
H1C H 0.2985 0.6844 0.0491 0.034 Uiso 1 1 calc R . .
C2 C 0.30602(18) 0.8300(2) 0.07910(8) 0.0162(5) Uani 1 1 d . . .
C3 C 0.33202(17) 0.9287(2) 0.06279(8) 0.0145(5) Uani 1 1 d . . .
C4 C 0.28264(19) 1.0071(2) 0.07939(8) 0.0174(6) Uani 1 1 d . . .
C5 C 0.2829(2) 1.1260(2) 0.07382(11) 0.0281(7) Uani 1 1 d . . .
H5A H 0.2406 1.1461 0.0506 0.042 Uiso 1 1 calc R . .
H5B H 0.3368 1.1488 0.0666 0.042 Uiso 1 1 calc R . .
H5C H 0.2713 1.1597 0.1007 0.042 Uiso 1 1 calc R . .
C6 C 0.4134(2) 0.7351(3) -0.04172(10) 0.0295(7) Uani 1 1 d . . .
H6A H 0.4273 0.6984 -0.0675 0.044 Uiso 1 1 calc R . .
H6B H 0.3740 0.6929 -0.0277 0.044 Uiso 1 1 calc R . .
H6C H 0.4633 0.7454 -0.0218 0.044 Uiso 1 1 calc R . .
C7 C 0.37569(18) 0.8411(2) -0.05441(9) 0.0167(5) Uani 1 1 d . . .
C8 C 0.37321(18) 0.9343(2) -0.02892(8) 0.0165(5) Uani 1 1 d . . .
C9 C 0.3350(2) 1.0119(2) -0.05648(9) 0.0225(6) Uani 1 1 d . . .
C10 C 0.3185(3) 1.1277(3) -0.04894(11) 0.0372(9) Uani 1 1 d . . .
H10A H 0.2644 1.1357 -0.0387 0.056 Uiso 1 1 calc R . .
H10B H 0.3197 1.1665 -0.0760 0.056 Uiso 1 1 calc R . .
H10C H 0.3609 1.1555 -0.0272 0.056 Uiso 1 1 calc R . .
C11 C 0.0071(2) 0.6043(3) 0.15512(10) 0.0263(7) Uani 1 1 d . . .
H11A H 0.0048 0.6758 0.1434 0.039 Uiso 1 1 calc R . .
H11B H -0.0446 0.5883 0.1668 0.039 Uiso 1 1 calc R . .
H11C H 0.0153 0.5540 0.1322 0.039 Uiso 1 1 calc R . .
C12 C 0.07800(17) 0.5960(2) 0.19078(8) 0.0151(5) Uani 1 1 d . . .
C13 C 0.08056(18) 0.5405(2) 0.23121(9) 0.0166(5) Uani 1 1 d . . .
C14 C 0.15942(19) 0.5590(3) 0.25335(9) 0.0225(6) Uani 1 1 d . . .
C15 C 0.1997(2) 0.5235(3) 0.29702(11) 0.0349(9) Uani 1 1 d . . .
H15A H 0.2523 0.4894 0.2936 0.052 Uiso 1 1 calc R . .
H15B H 0.1636 0.4735 0.3096 0.052 Uiso 1 1 calc R . .
H15C H 0.2093 0.5846 0.3160 0.052 Uiso 1 1 calc R . .
C16 C 0.0330(2) 1.3032(3) 0.13727(11) 0.0290(7) Uani 1 1 d . . .
H16A H 0.0814 1.3420 0.1501 0.043 Uiso 1 1 calc R . .
H16B H -0.0148 1.3229 0.1517 0.043 Uiso 1 1 calc R . .
H16C H 0.0226 1.3204 0.1066 0.043 Uiso 1 1 calc R . .
C17 C 0.0702(3) 1.1611(4) 0.20154(12) 0.0567(14) Uani 1 1 d . . .
H17A H 0.0889 1.0912 0.2115 0.085 Uiso 1 1 calc R . .
H17B H 0.0193 1.1788 0.2137 0.085 Uiso 1 1 calc R . .
H17C H 0.1126 1.2133 0.2109 0.085 Uiso 1 1 calc R . .
H1N2 H 0.195(2) 0.986(3) 0.1173(11) 0.021(9) Uiso 1 1 d . . .
H1N4 H 0.294(3) 0.990(3) -0.1183(13) 0.033(11) Uiso 1 1 d . . .
H1N6 H 0.248(3) 0.643(3) 0.2288(12) 0.031(10) Uiso 1 1 d . . .
S2 S 0.32361(8) 0.35143(9) 0.16984(3) 0.0296(3) Uani 0.758(3) 1 d P A 1
O2 O 0.2385(2) 0.4045(3) 0.16563(10) 0.0306(7) Uani 0.758(3) 1 d P A 1
C18 C 0.3798(3) 0.4129(6) 0.12957(18) 0.0477(14) Uani 0.758(3) 1 d P A 1
C19 C 0.3845(5) 0.4129(7) 0.21626(19) 0.068(2) Uani 0.758(3) 1 d P A 1
S2A S 0.3307(3) 0.4203(3) 0.20389(12) 0.0322(11) Uani 0.242(3) 1 d P A 2
O2A O 0.3183(10) 0.4405(11) 0.1550(4) 0.058(4) Uani 0.242(3) 1 d P A 2
C18A C 0.2435(12) 0.3447(14) 0.2148(6) 0.044(4) Uani 0.242(3) 1 d P A 2
C19A C 0.4062(12) 0.3155(17) 0.2115(6) 0.053(5) Uani 0.242(3) 1 d P A 2
O1W O 0.4258(12) 0.3564(15) 0.1000(6) 0.082(5) Uiso 0.242(3) 1 d P . .
O2W O 0.0990(4) 1.0290(5) -0.0056(2) 0.006(2) Uiso 0.276(11) 1 d P . .
O3W O 0.4302(16) 0.4910(14) 0.0291(6) 0.087(8) Uiso 0.33(2) 1 d P . .
O4W O -0.0698(8) 0.8631(10) -0.0308(4) 0.055(5) Uiso 0.277(13) 1 d P . .
O5W O 0.4766(14) 0.5103(13) 0.0347(5) 0.052(7) Uiso 0.24(2) 1 d P . .
O6W O 0.3815(11) 0.3650(13) 0.0225(5) 0.046(6) Uiso 0.180(11) 1 d P . .
O7W O 0.5537(12) 0.5274(15) 0.0183(7) 0.031(7) Uiso 0.140(14) 1 d P . .
O8W O 0.5325(16) 0.559(2) 0.0406(9) 0.112(12) Uiso 0.28(3) 1 d P . .

loop_
_atom_site_aniso_label
_atom_site_aniso_U_11
_atom_site_aniso_U_22
_atom_site_aniso_U_33
_atom_site_aniso_U_23
_atom_site_aniso_U_13
_atom_site_aniso_U_12
Se1 0.0183(2) 0.01537(19) 0.01694(18) 0.000 0.00705(14) 0.000
Se2 0.01721(15) 0.02369(16) 0.01279(13) -0.00094(10) 0.00330(10) -0.00701(11)
Cu1 0.01672(18) 0.01786(18) 0.01077(15) 0.00161(12) 0.00364(12) -0.00159(13)
Cl1 0.0229(4) 0.0219(4) 0.0346(4) -0.0016(3) 0.0140(3) 0.0006(3)
Cl2 0.0169(4) 0.0483(5) 0.0261(4) 0.0163(3) -0.0012(3) -0.0083(3)
S1 0.0298(4) 0.0265(4) 0.0215(4) -0.0005(3) 0.0045(3) -0.0006(3)
O1 0.062(2) 0.0293(14) 0.076(2) 0.0021(14) 0.0490(17) 0.0098(13)
N1 0.0202(12) 0.0143(11) 0.0135(10) -0.0005(8) 0.0044(9) -0.0016(9)
N2 0.0219(13) 0.0176(12) 0.0121(10) -0.0005(9) 0.0063(9) 0.0017(10)
N3 0.0210(13) 0.0166(12) 0.0139(10) 0.0009(9) 0.0029(9) -0.0001(9)
N4 0.0343(15) 0.0167(12) 0.0125(11) 0.0036(9) 0.0015(10) 0.0041(10)
N5 0.0170(12) 0.0251(13) 0.0106(10) 0.0053(9) 0.0007(8) -0.0002(10)
N6 0.0147(13) 0.0406(16) 0.0151(11) 0.0114(11) -0.0006(9) -0.0059(11)
C1 0.0238(16) 0.0196(15) 0.0277(15) 0.0012(12) 0.0124(12) 0.0020(12)
C2 0.0189(14) 0.0190(14) 0.0108(11) 0.0007(10) 0.0024(10) -0.0025(11)
C3 0.0153(13) 0.0181(13) 0.0102(11) -0.0009(10) 0.0016(9) -0.0042(10)
C4 0.0230(15) 0.0182(14) 0.0108(11) 0.0009(10) 0.0019(10) -0.0008(11)
C5 0.041(2) 0.0176(15) 0.0282(16) 0.0007(12) 0.0157(14) 0.0000(13)
C6 0.039(2) 0.0269(17) 0.0204(14) -0.0021(12) -0.0049(13) 0.0130(14)
C7 0.0161(13) 0.0199(14) 0.0146(12) 0.0010(10) 0.0040(10) 0.0005(11)
C8 0.0185(14) 0.0203(14) 0.0115(12) 0.0006(10) 0.0052(10) -0.0051(11)
C9 0.0345(18) 0.0192(14) 0.0145(13) 0.0018(11) 0.0062(12) -0.0001(13)
C10 0.068(3) 0.0210(17) 0.0223(16) -0.0006(13) 0.0060(16) 0.0067(16)
C11 0.0225(16) 0.0375(18) 0.0178(14) 0.0094(13) -0.0026(12) -0.0067(13)
C12 0.0147(13) 0.0196(14) 0.0112(11) 0.0018(10) 0.0030(10) -0.0008(10)
C13 0.0176(14) 0.0191(14) 0.0139(12) 0.0016(10) 0.0055(10) 0.0014(11)
C14 0.0178(15) 0.0333(17) 0.0164(13) 0.0093(12) 0.0016(11) -0.0020(12)
C15 0.0241(17) 0.056(2) 0.0224(15) 0.0208(15) -0.0062(13) -0.0062(16)
C16 0.0297(18) 0.0285(17) 0.0296(16) 0.0030(13) 0.0073(13) 0.0040(14)
C17 0.087(4) 0.062(3) 0.0213(17) 0.0047(17) 0.0070(19) 0.047(3)
S2 0.0358(7) 0.0271(6) 0.0245(5) 0.0019(4) -0.0032(4) 0.0071(5)
O2 0.0283(17) 0.0376(18) 0.0252(15) 0.0100(13) 0.0000(12) 0.0041(14)
C18 0.030(3) 0.075(4) 0.038(3) 0.015(3) 0.005(2) 0.005(3)
C19 0.044(4) 0.122(7) 0.031(3) -0.023(3) -0.024(3) 0.029(4)
S2A 0.039(3) 0.0294(19) 0.0287(19) -0.0028(14) 0.0042(17) 0.0030(16)
O2A 0.083(11) 0.057(9) 0.032(6) 0.005(6) -0.002(6) 0.021(7)
C18A 0.050(11) 0.040(9) 0.044(9) -0.011(7) 0.009(8) -0.007(8)
C19A 0.044(11) 0.066(13) 0.053(10) 0.030(9) 0.021(8) 0.028(9)

loop_
_atom_type_symbol
_atom_type_description
_atom_type_scat_dispersion_real
_atom_type_scat_dispersion_imag
_atom_type_scat_source
C C 0.0033 0.0016 'International Tables Vol C Tables 4.2.6.8 and 6.1.1.4'
H H 0.0000 0.0000 'International Tables Vol C Tables 4.2.6.8 and 6.1.1.4'
N N 0.0061 0.0033 'International Tables Vol C Tables 4.2.6.8 and 6.1.1.4'
O O 0.0106 0.0060 'International Tables Vol C Tables 4.2.6.8 and 6.1.1.4'
S S 0.1246 0.1234 'International Tables Vol C Tables 4.2.6.8 and 6.1.1.4'
Cl Cl 0.1484 0.1585 'International Tables Vol C Tables 4.2.6.8 and 6.1.1.4'
Cu Cu 0.3201 1.2651 'International Tables Vol C Tables 4.2.6.8 and 6.1.1.4'
Se Se -0.0929 2.2259 'International Tables Vol C Tables 4.2.6.8 and 6.1.1.4'

loop_
_geom_angle_atom_site_label_1
_geom_angle_atom_site_label_2
_geom_angle_atom_site_label_3
_geom_angle
_geom_angle_site_symmetry_1
_geom_angle_site_symmetry_3
_geom_angle_publ_flag
C13 Se1 C13 101.77(17) . 2 ?
C3 Se2 C8 102.30(12) . . ?
N5 Cu1 N1 177.42(10) . . ?
N5 Cu1 N3 90.04(10) . 7_565 ?
N1 Cu1 N3 90.47(9) . 7_565 ?
N5 Cu1 Cl1 90.37(8) . . ?
N1 Cu1 Cl1 91.57(7) . . ?
N3 Cu1 Cl1 119.71(7) 7_565 . ?
N5 Cu1 Cl2 89.34(7) . . ?
N1 Cu1 Cl2 88.18(7) . . ?
N3 Cu1 Cl2 117.25(8) 7_565 . ?
Cl1 Cu1 Cl2 123.03(3) . . ?
O1 S1 C17 107.0(2) . . ?
O1 S1 C16 106.13(16) . . ?
C17 S1 C16 96.80(19) . . ?
C2 N1 N2 106.1(2) . . ?
C2 N1 Cu1 129.6(2) . . ?
N2 N1 Cu1 123.22(18) . . ?
C4 N2 N1 112.0(2) . . ?
C7 N3 N4 105.4(2) . . ?
C7 N3 Cu1 130.4(2) . 7_565 ?
N4 N3 Cu1 123.54(18) . 7_565 ?
C9 N4 N3 112.0(2) . . ?
C12 N5 N6 106.1(2) . . ?
C12 N5 Cu1 134.53(19) . . ?
N6 N5 Cu1 119.11(19) . . ?
C14 N6 N5 112.6(3) . . ?
N1 C2 C3 109.3(2) . . ?
N1 C2 C1 122.4(2) . . ?
C3 C2 C1 128.3(3) . . ?
C4 C3 C2 106.3(2) . . ?
C4 C3 Se2 125.8(2) . . ?
C2 C3 Se2 127.6(2) . . ?
N2 C4 C3 106.3(2) . . ?
N2 C4 C5 123.3(3) . . ?
C3 C4 C5 130.3(3) . . ?
N3 C7 C8 110.1(2) . . ?
N3 C7 C6 121.1(3) . . ?
C8 C7 C6 128.8(3) . . ?
C9 C8 C7 106.1(2) . . ?
C9 C8 Se2 126.9(2) . . ?
C7 C8 Se2 126.6(2) . . ?
N4 C9 C8 106.3(3) . . ?
N4 C9 C10 122.6(3) . . ?
C8 C9 C10 131.1(3) . . ?
N5 C12 C13 109.2(2) . . ?
N5 C12 C11 122.5(2) . . ?
C13 C12 C11 128.3(3) . . ?
C14 C13 C12 106.4(2) . . ?
C14 C13 Se1 124.9(2) . . ?
C12 C13 Se1 128.3(2) . . ?
N6 C14 C13 105.7(2) . . ?
N6 C14 C15 122.0(3) . . ?
C13 C14 C15 132.2(3) . . ?
O2 S2 C18 106.1(2) . . ?
O2 S2 C19 106.7(3) . . ?
C18 S2 C19 95.2(3) . . ?
O1W C18 S2 124.7(9) . . ?
O2A S2A C18A 105.0(9) . . ?
O2A S2A C19A 105.4(8) . . ?
C18A S2A C19A 97.3(9) . . ?
O3W O2W O7W 102.5(18) 7_565 3_455 ?
O3W O2W O6W 94.9(14) 7_565 7_565 ?
O7W O2W O6W 116.0(13) 3_455 7_565 ?
O3W O2W O5W 22.0(14) 7_565 7_565 ?
O7W O2W O5W 80.6(12) 3_455 7_565 ?
O6W O2W O5W 106.0(9) 7_565 7_565 ?
O5W O3W O2W 134(3) . 7_565 ?
O5W O3W O7W 90(2) . 5_665 ?
O2W O3W O7W 44.4(11) 7_565 5_665 ?
O5W O3W O6W 134(2) . . ?
O2W O3W O6W 56.2(14) 7_565 . ?
O7W O3W O6W 82.9(13) 5_665 . ?
O8W O4W O7W 38.0(13) 7_565 7_565 ?
O3W O5W O8W 164(3) . . ?
O3W O5W O7W 146(2) . . ?
O8W O5W O7W 39.1(16) . . ?
O3W O5W O2W 24.0(15) . 7_565 ?
O8W O5W O2W 151.8(19) . 7_565 ?
O7W O5W O2W 121.6(13) . 7_565 ?
O3W O5W O7W 63.0(19) . 5_665 ?
O8W O5W O7W 117(2) . 5_665 ?
O7W O5W O7W 82.6(13) . 5_665 ?
O2W O5W O7W 39.1(8) 7_565 5_665 ?
O2W O6W O3W 28.9(7) 7_565 . ?
O8W O7W O2W 149(3) . 3_545 ?
O8W O7W O5W 50(2) . . ?
O2W O7W O5W 157.8(19) 3_545 . ?
O8W O7W O4W 57(2) . 7_565 ?
O2W O7W O4W 92.7(14) 3_545 7_565 ?
O5W O7W O4W 100.9(15) . 7_565 ?
O8W O7W O3W 157(3) . 5_665 ?
O2W O7W O3W 33.1(11) 3_545 5_665 ?
O5W O7W O3W 124.7(16) . 5_665 ?
O4W O7W O3W 110.6(15) 7_565 5_665 ?
O8W O7W O5W 140(3) . 5_665 ?
O2W O7W O5W 60.3(12) 3_545 5_665 ?
O5W O7W O5W 97.4(13) . 5_665 ?
O4W O7W O5W 122.6(13) 7_565 5_665 ?
O3W O7W O5W 27.3(8) 5_665 5_665 ?
O7W O8W O5W 91(3) . . ?
O7W O8W O4W 85(3) . 7_565 ?
O5W O8W O4W 147(2) . 7_565 ?

loop_
_geom_bond_atom_site_label_1
_geom_bond_atom_site_label_2
_geom_bond_distance
_geom_bond_site_symmetry_2
_geom_bond_publ_flag
Se1 C13 1.898(3) . ?
Se1 C13 1.898(3) 2 ?
Se2 C3 1.895(3) . ?
Se2 C8 1.899(3) . ?
Cu1 N5 2.001(2) . ?
Cu1 N1 2.010(2) . ?
Cu1 N3 2.073(2) 7_565 ?
Cu1 Cl1 2.3479(9) . ?
Cu1 Cl2 2.4241(11) . ?
S1 O1 1.492(3) . ?
S1 C17 1.764(4) . ?
S1 C16 1.796(4) . ?
N1 C2 1.336(4) . ?
N1 N2 1.366(3) . ?
N2 C4 1.336(4) . ?
N3 C7 1.336(3) . ?
N3 N4 1.363(3) . ?
N3 Cu1 2.073(2) 7_565 ?
N4 C9 1.346(4) . ?
N5 C12 1.333(4) . ?
N5 N6 1.356(3) . ?
N6 C14 1.341(4) . ?
C1 C2 1.496(4) . ?
C2 C3 1.408(4) . ?
C3 C4 1.388(4) . ?
C4 C5 1.491(4) . ?
C6 C7 1.485(4) . ?
C7 C8 1.402(4) . ?
C8 C9 1.380(4) . ?
C9 C10 1.488(4) . ?
C11 C12 1.489(4) . ?
C12 C13 1.413(4) . ?
C13 C14 1.386(4) . ?
C14 C15 1.485(4) . ?
S2 O2 1.510(3) . ?
S2 C18 1.779(6) . ?
S2 C19 1.801(6) . ?
C18 O1W 1.417(19) . ?
S2A O2A 1.509(12) . ?
S2A C18A 1.748(19) . ?
S2A C19A 1.778(18) . ?
O2W O3W 0.85(2) 7_565 ?
O2W O7W 1.09(2) 3_455 ?
O2W O6W 1.463(17) 7_565 ?
O2W O5W 1.50(2) 7_565 ?
O3W O5W 0.78(2) . ?
O3W O2W 0.85(2) 7_565 ?
O3W O7W 1.52(3) 5_665 ?
O3W O6W 1.75(3) . ?
O4W O8W 1.20(3) 7_565 ?
O4W O7W 1.43(2) 7_565 ?
O5W O8W 1.08(3) . ?
O5W O7W 1.40(3) . ?
O5W O2W 1.50(2) 7_565 ?
O5W O7W 1.71(3) 5_665 ?
O6W O2W 1.463(17) 7_565 ?
O7W O8W 0.88(3) . ?
O7W O2W 1.09(2) 3_545 ?
O7W O4W 1.43(2) 7_565 ?
O7W O3W 1.52(3) 5_665 ?
O7W O5W 1.71(3) 5_665 ?
O8W O4W 1.20(3) 7_565 ?

loop_
_geom_torsion_atom_site_label_1
_geom_torsion_atom_site_label_2
_geom_torsion_atom_site_label_3
_geom_torsion_atom_site_label_4
_geom_torsion
_geom_torsion_site_symmetry_1
_geom_torsion_site_symmetry_2
_geom_torsion_site_symmetry_3
_geom_torsion_site_symmetry_4
_geom_torsion_publ_flag
N5 Cu1 N1 C2 42(2) . . . . ?
N3 Cu1 N1 C2 -59.2(2) 7_565 . . . ?
Cl1 Cu1 N1 C2 -178.9(2) . . . . ?
Cl2 Cu1 N1 C2 58.1(2) . . . . ?
N5 Cu1 N1 N2 -124(2) . . . . ?
N3 Cu1 N1 N2 134.8(2) 7_565 . . . ?
Cl1 Cu1 N1 N2 15.0(2) . . . . ?
Cl2 Cu1 N1 N2 -108.0(2) . . . . ?
C2 N1 N2 C4 -0.5(3) . . . . ?
Cu1 N1 N2 C4 168.38(19) . . . . ?
C7 N3 N4 C9 -0.5(3) . . . . ?
Cu1 N3 N4 C9 170.9(2) 7_565 . . . ?
N1 Cu1 N5 C12 -155(2) . . . . ?
N3 Cu1 N5 C12 -54.0(3) 7_565 . . . ?
Cl1 Cu1 N5 C12 65.7(3) . . . . ?
Cl2 Cu1 N5 C12 -171.2(3) . . . . ?
N1 Cu1 N5 N6 32(2) . . . . ?
N3 Cu1 N5 N6 133.0(2) 7_565 . . . ?
Cl1 Cu1 N5 N6 -107.3(2) . . . . ?
Cl2 Cu1 N5 N6 15.8(2) . . . . ?
C12 N5 N6 C14 1.3(4) . . . . ?
Cu1 N5 N6 C14 176.1(2) . . . . ?
N2 N1 C2 C3 0.6(3) . . . . ?
Cu1 N1 C2 C3 -167.33(19) . . . . ?
N2 N1 C2 C1 -178.6(3) . . . . ?
Cu1 N1 C2 C1 13.5(4) . . . . ?
N1 C2 C3 C4 -0.5(3) . . . . ?
C1 C2 C3 C4 178.6(3) . . . . ?
N1 C2 C3 Se2 173.69(19) . . . . ?
C1 C2 C3 Se2 -7.2(4) . . . . ?
C8 Se2 C3 C4 -98.2(2) . . . . ?
C8 Se2 C3 C2 88.7(3) . . . . ?
N1 N2 C4 C3 0.2(3) . . . . ?
N1 N2 C4 C5 -178.7(3) . . . . ?
C2 C3 C4 N2 0.2(3) . . . . ?
Se2 C3 C4 N2 -174.12(19) . . . . ?
C2 C3 C4 C5 178.9(3) . . . . ?
Se2 C3 C4 C5 4.7(5) . . . . ?
N4 N3 C7 C8 1.2(3) . . . . ?
Cu1 N3 C7 C8 -169.4(2) 7_565 . . . ?
N4 N3 C7 C6 -177.5(3) . . . . ?
Cu1 N3 C7 C6 11.9(4) 7_565 . . . ?
N3 C7 C8 C9 -1.5(3) . . . . ?
C6 C7 C8 C9 177.1(3) . . . . ?
N3 C7 C8 Se2 -175.4(2) . . . . ?
C6 C7 C8 Se2 3.2(5) . . . . ?
C3 Se2 C8 C9 89.7(3) . . . . ?
C3 Se2 C8 C7 -97.7(3) . . . . ?
N3 N4 C9 C8 -0.4(4) . . . . ?
N3 N4 C9 C10 177.5(3) . . . . ?
C7 C8 C9 N4 1.1(3) . . . . ?
Se2 C8 C9 N4 175.0(2) . . . . ?
C7 C8 C9 C10 -176.5(4) . . . . ?
Se2 C8 C9 C10 -2.7(5) . . . . ?
N6 N5 C12 C13 -0.7(3) . . . . ?
Cu1 N5 C12 C13 -174.3(2) . . . . ?
N6 N5 C12 C11 178.0(3) . . . . ?
Cu1 N5 C12 C11 4.4(5) . . . . ?
N5 C12 C13 C14 -0.1(3) . . . . ?
C11 C12 C13 C14 -178.7(3) . . . . ?
N5 C12 C13 Se1 -172.8(2) . . . . ?
C11 C12 C13 Se1 8.6(5) . . . . ?
C13 Se1 C13 C14 107.8(3) 2 . . . ?
C13 Se1 C13 C12 -80.7(3) 2 . . . ?
N5 N6 C14 C13 -1.3(4) . . . . ?
N5 N6 C14 C15 179.7(3) . . . . ?
C12 C13 C14 N6 0.8(3) . . . . ?
Se1 C13 C14 N6 173.8(2) . . . . ?
C12 C13 C14 C15 179.6(4) . . . . ?
Se1 C13 C14 C15 -7.4(5) . . . . ?
O2 S2 C18 O1W -132.7(10) . . . . ?
C19 S2 C18 O1W 118.2(10) . . . . ?
O2W O3W O5W O8W 92(11) 7_565 . . . ?
O7W O3W O5W O8W 95(11) 5_665 . . . ?
O6W O3W O5W O8W 174(9) . . . . ?
O2W O3W O5W O7W -4(6) 7_565 . . . ?
O7W O3W O5W O7W -2(4) 5_665 . . . ?
O6W O3W O5W O7W 78(5) . . . . ?
O7W O3W O5W O2W 3(3) 5_665 . . 7_565 ?
O6W O3W O5W O2W 82(4) . . . 7_565 ?
O2W O3W O5W O7W -3(3) 7_565 . . 5_665 ?
O6W O3W O5W O7W 80(3) . . . 5_665 ?
O5W O3W O6W O2W -121(4) . . . 7_565 ?
O7W O3W O6W O2W -38.5(11) 5_665 . . 7_565 ?
O3W O5W O7W O8W 154(5) . . . . ?
O2W O5W O7W O8W 152(3) 7_565 . . . ?
O7W O5W O7W O8W 153(3) 5_665 . . . ?
O3W O5W O7W O2W 0(7) . . . 3_545 ?
O8W O5W O7W O2W -154(6) . . . 3_545 ?
O2W O5W O7W O2W -2(6) 7_565 . . 3_545 ?
O7W O5W O7W O2W -2(4) 5_665 . . 3_545 ?
O3W O5W O7W O4W 127(4) . . . 7_565 ?
O8W O5W O7W O4W -27(2) . . . 7_565 ?
O2W O5W O7W O4W 124.8(13) 7_565 . . 7_565 ?
O7W O5W O7W O4W 125.3(15) 5_665 . . 7_565 ?
O3W O5W O7W O3W 2(5) . . . 5_665 ?
O8W O5W O7W O3W -152(3) . . . 5_665 ?
O2W O5W O7W O3W 0(3) 7_565 . . 5_665 ?
O7W O5W O7W O3W 0.5(14) 5_665 . . 5_665 ?
O3W O5W O7W O5W 1(4) . . . 5_665 ?
O8W O5W O7W O5W -153(3) . . . 5_665 ?
O2W O5W O7W O5W -0.5(14) 7_565 . . 5_665 ?
O7W O5W O7W O5W 0.0 5_665 . . 5_665 ?
O2W O7W O8W O5W 162(4) 3_545 . . . ?
O4W O7W O8W O5W 147(2) 7_565 . . . ?
O3W O7W O8W O5W 86(7) 5_665 . . . ?
O5W O7W O8W O5W 45(4) 5_665 . . . ?
O2W O7W O8W O4W 14(5) 3_545 . . 7_565 ?
O5W O7W O8W O4W -147(2) . . . 7_565 ?
O3W O7W O8W O4W -61(8) 5_665 . . 7_565 ?
O5W O7W O8W O4W -103(3) 5_665 . . 7_565 ?
O3W O5W O8W O7W -117(10) . . . . ?
O2W O5W O8W O7W -57(5) 7_565 . . . ?
O7W O5W O8W O7W -31(3) 5_665 . . . ?
O3W O5W O8W O4W -35(14) . . . 7_565 ?
O7W O5W O8W O4W 82(6) . . . 7_565 ?
O2W O5W O8W O4W 25(9) 7_565 . . 7_565 ?
O7W O5W O8W O4W 52(6) 5_665 . . 7_565 ?
